data_1100321
loop_
_publ_author_name
'Kneuper, Heinz-Josef'
'Harms, Klaus'
'Boche, Gernot'

_publ_section_title
;
 Funktionalisierte\"Ubergangsmetallalkyle: Synthese und Kristallstruktur
 von Ph~3~PAuCHPhSO~2~-t-Bu
;
_journal_coden_ASTM JORCAI
_journal_issue 1-2
_journal_name_full 'Journal of Organometallic Chemistry'
_journal_page_first 275
_journal_page_last 279
_journal_paper_doi 10.1016/0022-328x(89)85350-1
_journal_volume 364
_journal_year 1989
_chemical_formula_sum 'C29 H29 Au O2 P S'
_space_group_IT_number 14
_symmetry_cell_setting monoclinic
_symmetry_space_group_name_Hall '-P 2yn'
_symmetry_space_group_name_H-M 'P 1 21/n 1'
_cell_angle_alpha 90
_cell_angle_beta 107.21(3)
_cell_angle_gamma 90
_cell_formula_units_Z 4
_cell_length_a 11.750(4)
_cell_length_b 14.001(5)
_cell_length_c 16.751(7)
_cod_original_sg_symbol_H-M 'P 21/n'
_cod_original_formula_sum 'C29 H29 Au1 O2 P1 S1'
_cod_database_code 1100321

loop_
_symmetry_equiv_pos_site_id
_symmetry_equiv_pos_as_xyz
1 x,y,z
2 1/2-x,1/2+y,1/2-z
3 -x,-y,-z
4 -1/2+x,-1/2-y,-1/2+z

loop_
_atom_site_label
_atom_site_type_symbol
_atom_site_fract_x
_atom_site_fract_y
_atom_site_fract_z
Au1 Au 0.15502(3) 0.08697(3) 0.34002(2)
S1 S 0.0133(2) 0.2089(2) 0.4281(2)
P1 P 0.3187(2) 0.0715(2) 0.2955(1)
O1 O 0.1225(5) 0.2110(5) 0.4947(3)
O2 O 0.0008(6) 0.2872(5) 0.3644(4)
C1 C 0.0009(7) 0.0991(7) 0.3807(5)
C2 C -0.1108(7) 0.0815(8) 0.3064(5)
C3 C -0.1800(9) 0.0048(8) 0.3106(6)
C4 C -0.2807(9) -0.0191(8) 0.2441(7)
C5 C -0.3113(9) 0.0376(9) 0.1748(6)
C6 C -0.2454(9) 0.1169(8) 0.1694(6)
C7 C -0.1428(8) 0.1377(7) 0.2342(5)
C8 C -0.1060(7) 0.2297(7) 0.4739(5)
C9 C -0.2240(8) 0.2412(9) 0.4083(6)
C10 C -0.1107(9) 0.1439(7) 0.5293(6)
C11 C -0.0711(9) 0.3184(7) 0.5272(6)
C12 C 0.2776(7) 0.0387(6) 0.1853(5)
C13 C 0.3320(8) -0.0305(6) 0.1509(5)
C14 C 0.2928(8) -0.0495(6) 0.0650(5)
C15 C 0.1960(8) -0.0009(7) 0.0159(5)
C16 C 0.1379(7) 0.0674(6) 0.0483(5)
C17 C 0.1787(7) 0.0848(7) 0.1335(5)
C18 C 0.3968(7) 0.1827(6) 0.2961(5)
C19 C 0.3707(8) 0.2614(7) 0.3395(5)
C20 C 0.4281(8) 0.3489(6) 0.3389(6)
C21 C 0.5084(8) 0.3587(7) 0.2938(5)
C22 C 0.5352(8) 0.2807(7) 0.2516(5)
C23 C 0.4802(7) 0.1934(6) 0.2532(5)
C24 C 0.4272(8) -0.0150(7) 0.3527(5)
C25 C 0.5434(8) 0.0086(8) 0.3940(6)
C26 C 0.6229(8) -0.0584(7) 0.4396(6)
C27 C 0.585(1) -0.1510(8) 0.4429(6)
C28 C 0.471(1) -0.1732(8) 0.4052(7)
C29 C 0.392(1) -0.1076(7) 0.3576(7)
H1 H -0.1595(9) -0.0339(8) 0.3601(6)
H2 H -0.3273(9) -0.0745(8) 0.2474(7)
H3 H -0.3801(9) 0.0218(9) 0.1291(6)
H4 H -0.2698(9) 0.1578(8) 0.1214(6)
H5 H -0.0938(8) 0.1910(7) 0.2292(5)
H6 H -0.2164(8) 0.2923(9) 0.3720(6)
H7 H -0.2816(8) 0.2585(9) 0.4362(6)
H8 H -0.2496(8) 0.1843(9) 0.3761(6)
H9 H -0.0354(9) 0.1145(7) 0.5565(6)
H10 H -0.1583(9) 0.1011(7) 0.4879(6)
H11 H -0.1515(9) 0.1579(7) 0.5698(6)
H12 H -0.0826(9) 0.3646(7) 0.4832(6)
H13 H 0.0093(9) 0.3221(7) 0.5631(6)
H14 H -0.1253(9) 0.3313(7) 0.5590(6)
H15 H 0.3975(8) -0.0661(6) 0.1862(5)
H16 H 0.3332(8) -0.0958(6) 0.0408(5)
H17 H 0.1678(8) -0.0149(7) -0.0428(5)
H18 H 0.0713(7) 0.1019(6) 0.0131(5)
H19 H 0.1371(7) 0.1302(7) 0.1575(5)
H20 H 0.3132(8) 0.2553(7) 0.3697(5)
H21 H 0.4115(8) 0.4021(6) 0.3699(6)
H22 H 0.5457(8) 0.4192(7) 0.2917(5)
H23 H 0.5922(8) 0.2872(7) 0.2210(5)
H24 H 0.5002(7) 0.1398(6) 0.2243(5)
H25 H 0.5700(8) 0.0730(8) 0.3911(6)
H26 H 0.7034(8) -0.0406(7) 0.4687(6)
H27 H 0.640(1) -0.1992(8) 0.4718(6)
H28 H 0.443(1) -0.2364(8) 0.4116(7)
H29 H 0.312(1) -0.1268(7) 0.3279(7)

loop_
_atom_type_symbol
_atom_type_radius_bond
C 0.68
H 0.23
Au 1.50
O 0.68
P 1.05
S 1.02
